data_1528205
loop_
_publ_author_name
'Wilhelm, M.'
'Hoppe, R.'

_publ_section_title
;
 Eine neue Rutheniumbronze: K Ru4 O8
;
_journal_name_full 'Zeitschrift fuer Anorganische und Allgemeine Chemie'
_journal_page_first 90
_journal_page_last 96
_journal_volume 438
_journal_year 1978
_chemical_formula_sum 'K O8 Ru4'
_chemical_name_systematic 'K (Ru4 O8)'
_space_group_IT_number 87
_symmetry_space_group_name_Hall '-I 4'
_symmetry_space_group_name_H-M 'I 4/m'
_cell_angle_alpha 90
_cell_angle_beta 90
_cell_angle_gamma 90
_cell_formula_units_Z 2
_cell_length_a 9.885
_cell_length_b 9.885
_cell_length_c 3.127
_cell_volume 305.549
_citation_journal_id_ASTM ZAACAB
_cod_data_source_file Wilhelm_ZAACAB_1978_1580.cif
_cod_data_source_block K1O8Ru4
_cod_original_cell_volume 305.5493
_cod_original_formula_sum 'K1 O8 Ru4'
_cod_database_code 1528205

loop_
_symmetry_equiv_pos_as_xyz
x,y,z
-y,x,z
-x,-y,z
y,-x,z
-x,-y,-z
y,-x,-z
x,y,-z
-y,x,-z
x+1/2,y+1/2,z+1/2
-y+1/2,x+1/2,z+1/2
-x+1/2,-y+1/2,z+1/2
y+1/2,-x+1/2,z+1/2
-x+1/2,-y+1/2,-z+1/2
y+1/2,-x+1/2,-z+1/2
x+1/2,y+1/2,-z+1/2
-y+1/2,x+1/2,-z+1/2

loop_
_atom_site_label
_atom_site_type_symbol
_atom_site_fract_x
_atom_site_fract_y
_atom_site_fract_z
_atom_site_occupancy
_atom_site_U_iso_or_equiv
O2 O-2 0.5458 0.1578 0 1 0.0
K1 K+1 0 0 0.5 1 0.0
Ru1 Ru+3 0.3502 0.1677 0 1 0.0
O1 O-2 0.1478 0.1985 0 1 0.0
